data_4107603
loop_
_publ_author_name
'Maksim Royzen'
'Glenn P. A. Yap'
'Joseph M. Fox'

_publ_section_title
;
 A Photochemical Synthesis of Functionalized trans-Cyclooctenes Driven by
 Metal Complexation
;
_journal_name_full 'Journal of the American Chemical Society'
_journal_page_first 3760
_journal_page_last 3761
_journal_paper_doi 10.1021/ja8001919
_journal_volume 130
_journal_year 2008
_chemical_formula_sum 'C9 H11 N O2'
_chemical_formula_weight 165.19
_chemical_name_systematic
; 
 ? 
;
_space_group_IT_number 14
_symmetry_cell_setting monoclinic
_symmetry_space_group_name_Hall '-P 2yn'
_symmetry_space_group_name_H-M 'P 1 21/n 1'
_atom_sites_solution_hydrogens geom
_atom_sites_solution_primary direct
_atom_sites_solution_secondary difmap
_audit_creation_method SHELXL-97
_cell_angle_alpha 90.00
_cell_angle_beta 94.203(10)
_cell_angle_gamma 90.00
_cell_formula_units_Z 4
_cell_length_a 6.891(5)
_cell_length_b 11.639(8)
_cell_length_c 10.710(7)
_cell_measurement_reflns_used 909
_cell_measurement_temperature 120(2)
_cell_measurement_theta_max 27.81
_cell_measurement_theta_min 2.59
_cell_volume 856.7(10)
_computing_cell_refinement 'SAINT (Bruker, 2002)'
_computing_data_collection 'SMART (Bruker, 2002)'
_computing_data_reduction SAINT
_computing_molecular_graphics 'SHELXTL (Sheldrick, 2001)'
_computing_publication_material SHELXTL
_computing_structure_refinement 'SHELXL-97 (Sheldrick, 1997)'
_computing_structure_solution 'SHELXS-97 (Sheldrick, 1990)'
_diffrn_ambient_temperature 120(2)
_diffrn_detector_area_resol_mean 836.6
_diffrn_measured_fraction_theta_full 0.997
_diffrn_measured_fraction_theta_max 0.937
_diffrn_measurement_device_type 'Bruker AXS APEX diffractometer'
_diffrn_measurement_method \w
_diffrn_radiation_monochromator graphite
_diffrn_radiation_source 'fine-focus sealed tube'
_diffrn_radiation_type MoK\a
_diffrn_radiation_wavelength 0.71073
_diffrn_reflns_av_R_equivalents 0.0300
_diffrn_reflns_av_sigmaI/netI 0.0204
_diffrn_reflns_limit_h_max 9
_diffrn_reflns_limit_h_min -8
_diffrn_reflns_limit_k_max 14
_diffrn_reflns_limit_k_min -15
_diffrn_reflns_limit_l_max 13
_diffrn_reflns_limit_l_min -14
_diffrn_reflns_number 9267
_diffrn_reflns_theta_full 25.00
_diffrn_reflns_theta_max 28.24
_diffrn_reflns_theta_min 2.59
_diffrn_standards_decay_% 1
_diffrn_standards_interval_count 0
_diffrn_standards_interval_time 0
_diffrn_standards_number 0
_exptl_absorpt_coefficient_mu 0.091
_exptl_absorpt_correction_T_max 0.9946
_exptl_absorpt_correction_T_min 0.9697
_exptl_absorpt_correction_type multi-scan
_exptl_absorpt_process_details 'SADABS (Sheldrick, 2003)'
_exptl_crystal_colour colourless
_exptl_crystal_density_diffrn 1.281
_exptl_crystal_description plate
_exptl_crystal_F_000 352
_exptl_crystal_size_max 0.34
_exptl_crystal_size_mid 0.20
_exptl_crystal_size_min 0.06
_refine_diff_density_max 0.461
_refine_diff_density_min -0.274
_refine_diff_density_rms 0.060
_refine_ls_extinction_method none
_refine_ls_goodness_of_fit_ref 1.061
_refine_ls_hydrogen_treatment constr
_refine_ls_matrix_type full
_refine_ls_number_parameters 131
_refine_ls_number_reflns 1986
_refine_ls_number_restraints 6
_refine_ls_restrained_S_all 1.089
_refine_ls_R_factor_all 0.0889
_refine_ls_R_factor_gt 0.0774
_refine_ls_shift/su_max 0.000
_refine_ls_shift/su_mean 0.000
_refine_ls_structure_factor_coef Fsqd
_refine_ls_weighting_details 'calc w=1/[\s^2^(Fo^2^)+(0.1015P)^2^+0.6900P] where P=(Fo^2^+2Fc^2^)/3'
_refine_ls_weighting_scheme calc
_refine_ls_wR_factor_gt 0.2076
_refine_ls_wR_factor_ref 0.2201
_reflns_number_gt 1673
_reflns_number_total 1986
_reflns_threshold_expression >2sigma(I)
_cod_data_source_file ja8001919-file003.cif
_cod_data_source_block joef058
_cod_original_cell_volume 856.6(10)
_cod_database_code 4107603

loop_
_symmetry_equiv_pos_as_xyz
'x, y, z'
'-x+1/2, y+1/2, -z+1/2'
'-x, -y, -z'
'x-1/2, -y-1/2, z-1/2'

loop_
_atom_site_label
_atom_site_type_symbol
_atom_site_fract_x
_atom_site_fract_y
_atom_site_fract_z
_atom_site_U_iso_or_equiv
_atom_site_adp_type
_atom_site_occupancy
_atom_site_symmetry_multiplicity
_atom_site_calc_flag
_atom_site_refinement_flags
_atom_site_disorder_assembly
_atom_site_disorder_group
C1 C 0.3690(4) 0.8280(2) 0.9456(3) 0.0665(10) Uani 0.603(2) 1 d PD A 1
C2 C 0.4113(5) 0.7067(3) 0.9668(4) 0.0394(7) Uani 0.603(2) 1 d PD A 1
H2A H 0.3148 0.6510 0.9430 0.047 Uiso 0.603(2) 1 calc PR A 1
C3 C 0.5832(6) 0.6725(4) 1.0189(4) 0.0412(8) Uani 0.603(2) 1 d PD A 1
H3A H 0.6280 0.7056 1.0969 0.049 Uiso 0.603(2) 1 calc PR A 1
C4 C 0.7088(7) 0.5863(4) 0.9629(5) 0.0476(10) Uani 0.603(2) 1 d PD A 1
H4A H 0.6316 0.5353 0.9043 0.057 Uiso 0.603(2) 1 calc PR A 1
H4B H 0.7788 0.5388 1.0284 0.057 Uiso 0.603(2) 1 calc PR A 1
C5 C 0.8525(7) 0.6607(5) 0.8927(5) 0.0481(11) Uani 0.603(2) 1 d PD A 1
H5A H 0.9298 0.7077 0.9553 0.058 Uiso 0.603(2) 1 calc PR A 1
H5B H 0.9440 0.6085 0.8536 0.058 Uiso 0.603(2) 1 calc PR A 1
C6 C 0.7627(7) 0.7415(4) 0.7907(4) 0.0424(9) Uani 0.603(2) 1 d PD A 1
H6A H 0.6570 0.6984 0.7439 0.051 Uiso 0.603(2) 1 calc PR A 1
H6B H 0.8638 0.7561 0.7316 0.051 Uiso 0.603(2) 1 calc PR A 1
C7 C 0.6776(5) 0.8603(3) 0.8249(3) 0.0382(7) Uani 0.603(2) 1 d PD A 1
H7A H 0.7430 0.8834 0.9064 0.046 Uiso 0.603(2) 1 calc PR A 1
H7B H 0.7182 0.9161 0.7621 0.046 Uiso 0.603(2) 1 calc PR A 1
C8 C 0.4604(3) 0.8767(3) 0.8346(2) 0.0482(7) Uani 0.603(2) 1 d PD A 1
C9 C 0.2022(3) 0.9884(2) 0.8732(2) 0.0402(5) Uani 1 1 d . A .
N1 N 0.2016(3) 0.8977(2) 0.9510(2) 0.0493(6) Uani 1 1 d . . .
H1 H 0.119(5) 0.899(3) 1.013(3) 0.059 Uiso 1 1 d . . .
O1 O 0.3556(3) 0.97973(16) 0.80170(19) 0.0620(6) Uani 1 1 d . . .
O2 O 0.0904(2) 1.06911(16) 0.86424(16) 0.0480(5) Uani 1 1 d . . .
C1' C 0.3690(4) 0.8280(2) 0.9456(3) 0.0665(10) Uani 0.397(2) 1 d PD A 2
C2' C 0.4871(8) 0.7588(5) 1.0011(6) 0.0394(7) Uani 0.397(2) 1 d PD A 2
H2'A H 0.5369 0.7783 1.0834 0.047 Uiso 0.397(2) 1 calc PR A 2
C3' C 0.5473(9) 0.6604(6) 0.9534(6) 0.0412(8) Uani 0.397(2) 1 d PD A 2
H3'A H 0.4535 0.6091 0.9154 0.049 Uiso 0.397(2) 1 calc PR A 2
C4' C 0.7583(12) 0.6282(7) 0.9579(9) 0.0476(10) Uani 0.397(2) 1 d PD A 2
H4'A H 0.7758 0.5442 0.9678 0.057 Uiso 0.397(2) 1 calc PR A 2
H4'B H 0.8337 0.6679 1.0273 0.057 Uiso 0.397(2) 1 calc PR A 2
C5' C 0.8199(12) 0.6692(8) 0.8296(8) 0.0481(11) Uani 0.397(2) 1 d PD A 2
H5'A H 0.9604 0.6530 0.8257 0.058 Uiso 0.397(2) 1 calc PR A 2
H5'B H 0.7491 0.6226 0.7637 0.058 Uiso 0.397(2) 1 calc PR A 2
C6' C 0.7846(10) 0.7973(7) 0.7983(7) 0.0424(9) Uani 0.397(2) 1 d PD A 2
H6'A H 0.8131 0.8417 0.8763 0.051 Uiso 0.397(2) 1 calc PR A 2
H6'B H 0.8814 0.8208 0.7393 0.051 Uiso 0.397(2) 1 calc PR A 2
C7' C 0.5823(8) 0.8344(5) 0.7416(5) 0.0382(7) Uani 0.397(2) 1 d PD A 2
H7'A H 0.5981 0.8951 0.6785 0.046 Uiso 0.397(2) 1 calc PR A 2
H7'B H 0.5178 0.7679 0.6984 0.046 Uiso 0.397(2) 1 calc PR A 2
C8' C 0.4604(3) 0.8767(3) 0.8346(2) 0.0482(7) Uani 0.397(2) 1 d PD A 2

loop_
_atom_site_aniso_label
_atom_site_aniso_U_11
_atom_site_aniso_U_22
_atom_site_aniso_U_33
_atom_site_aniso_U_23
_atom_site_aniso_U_13
_atom_site_aniso_U_12
C1 0.0573(16) 0.0449(14) 0.105(2) 0.0212(15) 0.0562(17) 0.0089(12)
C2 0.0371(18) 0.043(2) 0.0402(17) 0.0034(14) 0.0156(14) -0.0049(12)
C3 0.0423(18) 0.0468(17) 0.0361(19) 0.0020(19) 0.0138(17) 0.0017(14)
C4 0.041(3) 0.046(3) 0.0570(18) 0.000(2) 0.0181(19) 0.0009(19)
C5 0.037(2) 0.0510(18) 0.059(3) -0.011(3) 0.015(2) 0.0015(15)
C6 0.0425(17) 0.048(3) 0.0394(15) -0.012(2) 0.0187(13) -0.004(2)
C7 0.0364(15) 0.0455(17) 0.0342(14) 0.0000(12) 0.0120(11) -0.0070(13)
C8 0.0341(11) 0.0808(18) 0.0305(11) 0.0039(11) 0.0077(9) -0.0024(11)
C9 0.0370(11) 0.0498(13) 0.0342(11) -0.0013(9) 0.0050(9) -0.0082(10)
N1 0.0359(10) 0.0698(15) 0.0443(11) 0.0162(10) 0.0167(8) 0.0118(9)
O1 0.0781(14) 0.0471(11) 0.0666(13) 0.0054(9) 0.0447(11) -0.0023(9)
O2 0.0450(9) 0.0538(11) 0.0452(10) 0.0079(8) 0.0045(7) 0.0007(8)
C1' 0.0573(16) 0.0449(14) 0.105(2) 0.0212(15) 0.0562(17) 0.0089(12)
C2' 0.0371(18) 0.043(2) 0.0402(17) 0.0034(14) 0.0156(14) -0.0049(12)
C3' 0.0423(18) 0.0468(17) 0.0361(19) 0.0020(19) 0.0138(17) 0.0017(14)
C4' 0.041(3) 0.046(3) 0.0570(18) 0.000(2) 0.0181(19) 0.0009(19)
C5' 0.037(2) 0.0510(18) 0.059(3) -0.011(3) 0.015(2) 0.0015(15)
C6' 0.0425(17) 0.048(3) 0.0394(15) -0.012(2) 0.0187(13) -0.004(2)
C7' 0.0364(15) 0.0455(17) 0.0342(14) 0.0000(12) 0.0120(11) -0.0070(13)
C8' 0.0341(11) 0.0808(18) 0.0305(11) 0.0039(11) 0.0077(9) -0.0024(11)

loop_
_atom_type_symbol
_atom_type_description
_atom_type_scat_dispersion_real
_atom_type_scat_dispersion_imag
_atom_type_scat_source
C C 0.0033 0.0016 'International Tables Vol C Tables 4.2.6.8 and 6.1.1.4'
H H 0.0000 0.0000 'International Tables Vol C Tables 4.2.6.8 and 6.1.1.4'
N N 0.0061 0.0033 'International Tables Vol C Tables 4.2.6.8 and 6.1.1.4'
O O 0.0106 0.0060 'International Tables Vol C Tables 4.2.6.8 and 6.1.1.4'

loop_
_geom_angle_atom_site_label_1
_geom_angle_atom_site_label_2
_geom_angle_atom_site_label_3
_geom_angle
N1 C1 C2 134.8(3)
N1 C1 C8 101.9(2)
C2 C1 C8 113.6(3)
C3 C2 C1 121.1(4)
C3 C2 H2A 119.5
C1 C2 H2A 119.5
C2 C3 C4 124.1(4)
C2 C3 H3A 117.9
C4 C3 H3A 117.9
C3 C4 C5 103.3(4)
C3 C4 H4A 111.1
C5 C4 H4A 111.1
C3 C4 H4B 111.1
C5 C4 H4B 111.1
H4A C4 H4B 109.1
C6 C5 C4 116.6(4)
C6 C5 H5A 108.1
C4 C5 H5A 108.1
C6 C5 H5B 108.1
C4 C5 H5B 108.1
H5A C5 H5B 107.3
C5 C6 C7 121.1(4)
C5 C6 H6A 107.1
C7 C6 H6A 107.1
C5 C6 H6B 107.1
C7 C6 H6B 107.1
H6A C6 H6B 106.8
C8 C7 C6 121.1(3)
C8 C7 H7A 107.0
C6 C7 H7A 107.0
C8 C7 H7B 107.0
C6 C7 H7B 107.0
H7A C7 H7B 106.8
O1 C8 C1 106.2(2)
O1 C8 C7 124.8(2)
C1 C8 C7 118.7(3)
O2 C9 N1 128.7(2)
O2 C9 O1 122.0(2)
N1 C9 O1 109.2(2)
C9 N1 C1 112.7(2)
C9 N1 H1 118(2)
C1 N1 H1 126(2)
C9 O1 C8 108.93(19)
C3' C2' H2'A 117.4
C2' C3' C4' 122.1(7)
C2' C3' H3'A 119.0
C4' C3' H3'A 119.0
C3' C4' C5' 102.9(7)
C3' C4' H4'A 111.2
C5' C4' H4'A 111.2
C3' C4' H4'B 111.2
C5' C4' H4'B 111.2
H4'A C4' H4'B 109.1
C6' C5' C4' 116.3(7)
C6' C5' H5'A 108.2
C4' C5' H5'A 108.2
C6' C5' H5'B 108.2
C4' C5' H5'B 108.2
H5'A C5' H5'B 107.4
C7' C6' C5' 118.7(6)
C7' C6' H6'A 107.6
C5' C6' H6'A 107.6
C7' C6' H6'B 107.6
C5' C6' H6'B 107.6
H6'A C6' H6'B 107.1
C6' C7' H7'A 109.1
C6' C7' H7'B 109.1
H7'A C7' H7'B 107.8

loop_
_geom_bond_atom_site_label_1
_geom_bond_atom_site_label_2
_geom_bond_distance
C1 N1 1.415(3)
C1 C2 1.456(5)
C1 C8 1.497(3)
C2 C3 1.333(6)
C2 H2A 0.9500
C3 C4 1.481(6)
C3 H3A 0.9500
C4 C5 1.551(7)
C4 H4A 0.9900
C4 H4B 0.9900
C5 C6 1.537(7)
C5 H5A 0.9900
C5 H5B 0.9900
C6 C7 1.556(6)
C6 H6A 0.9900
C6 H6B 0.9900
C7 C8 1.520(4)
C7 H7A 0.9900
C7 H7B 0.9900
C8 O1 1.430(4)
C9 O2 1.214(3)
C9 N1 1.345(3)
C9 O1 1.354(3)
N1 H1 0.91(3)
C2' C3' 1.332(8)
C2' H2'A 0.9500
C3' C4' 1.499(9)
C3' H3'A 0.9500
C4' C5' 1.543(10)
C4' H4'A 0.9900
C4' H4'B 0.9900
C5' C6' 1.544(11)
C5' H5'A 0.9900
C5' H5'B 0.9900
C6' C7' 1.541(9)
C6' H6'A 0.9900
C6' H6'B 0.9900
C7' H7'A 0.9900
C7' H7'B 0.9900

loop_
_geom_hbond_atom_site_label_D
_geom_hbond_atom_site_label_H
_geom_hbond_atom_site_label_A
_geom_hbond_distance_DH
_geom_hbond_distance_HA
_geom_hbond_distance_DA
_geom_hbond_angle_DHA
_geom_hbond_site_symmetry_A
N1 H1 O2 0.91(3) 2.06(3) 2.949(3) 168(3) 3_577

loop_
_geom_torsion_atom_site_label_1
_geom_torsion_atom_site_label_2
_geom_torsion_atom_site_label_3
_geom_torsion_atom_site_label_4
_geom_torsion
N1 C1 C2 C3 -144.2(4)
C8 C1 C2 C3 77.3(5)
C1 C2 C3 C4 -126.4(4)
C2 C3 C4 C5 95.7(5)
C3 C4 C5 C6 -59.0(6)
C4 C5 C6 C7 81.4(6)
C5 C6 C7 C8 -98.5(5)
N1 C1 C8 O1 9.5(3)
C2 C1 C8 O1 160.8(3)
N1 C1 C8 C7 156.2(3)
C2 C1 C8 C7 -52.5(4)
C6 C7 C8 O1 -146.2(3)
C6 C7 C8 C1 73.7(4)
O2 C9 N1 C1 -172.5(3)
O1 C9 N1 C1 6.5(3)
C2 C1 N1 C9 -151.6(4)
C8 C1 N1 C9 -9.9(3)
O2 C9 O1 C8 179.4(2)
N1 C9 O1 C8 0.3(3)
C1 C8 O1 C9 -6.4(3)
C7 C8 O1 C9 -150.5(3)
C2' C3' C4' C5' -94.9(8)
C3' C4' C5' C6' 56.3(9)
C4' C5' C6' C7' -84.5(9)
